data_2240714
loop_
_publ_author_name
'Krishnamurthy, M. S.'
'Begum, Noor Shahina'
'Shamala, D.'
'Shivashankar, K.'

_publ_section_title
;
 Crystal structure of 4-azidomethyl-6-isopropyl-2<i>H</i>-chromen-2-one
;
_journal_coeditor_code LH5754
_journal_issue 4
_journal_name_full 'Acta Crystallographica Section E'
_journal_page_first o227
_journal_page_last o228
_journal_paper_doi 10.1107/S2056989015004387
_journal_volume 71
_journal_year 2015
_chemical_formula_iupac 'C13 H13 N3 O2'
_chemical_formula_moiety 'C13 H13 N3 O2'
_chemical_formula_sum 'C13 H13 N3 O2'
_chemical_formula_weight 243.26
_chemical_name_systematic
;
4-Azidomethyl-6-isopropyl-2<i>H</i>-chromen-2-one
;
_space_group_crystal_system triclinic
_space_group_IT_number 2
_space_group_name_Hall '-P 1'
_space_group_name_H-M_alt 'P -1'
_symmetry_space_group_name_Hall '-P 1'
_symmetry_space_group_name_H-M 'P -1'
_atom_sites_solution_hydrogens geom
_audit_creation_method SHELXL-2014/7
_cell_angle_alpha 72.218(6)
_cell_angle_beta 79.662(5)
_cell_angle_gamma 82.430(6)
_cell_formula_units_Z 2
_cell_length_a 6.895(2)
_cell_length_b 7.862(2)
_cell_length_c 11.592(4)
_cell_measurement_reflns_used 2028
_cell_measurement_temperature 100(2)
_cell_measurement_theta_max 25.0
_cell_measurement_theta_min 1.87
_cell_volume 586.7(3)
_computing_cell_refinement
;
SAINT (Bruker, 1998)
;
_computing_data_collection
;
SMART (Bruker, 1998)
;
_computing_data_reduction
;
SAINT (Bruker, 1998)
;
_computing_molecular_graphics
;
ORTEP-3 for Windows (Farrugia, 2012) and PLATON (Spek, 2009)
;
_computing_publication_material
;
WinGX (Farrugia, 2012)
;
_computing_structure_refinement
;
SHELXL2014 (Sheldrick, 2015)
;
_computing_structure_solution
;
SHELXS97 (Sheldrick, 2008)
;
_diffrn_ambient_temperature 100(2)
_diffrn_measured_fraction_theta_full 0.979
_diffrn_measured_fraction_theta_max 0.979
_diffrn_measurement_device_type 'Bruker SMART APEX CCD detector'
_diffrn_measurement_method '\w scans'
_diffrn_radiation_type MoK\a
_diffrn_radiation_wavelength 0.71073
_diffrn_reflns_av_R_equivalents 0.0134
_diffrn_reflns_limit_h_max 7
_diffrn_reflns_limit_h_min -8
_diffrn_reflns_limit_k_max 8
_diffrn_reflns_limit_k_min -9
_diffrn_reflns_limit_l_max 9
_diffrn_reflns_limit_l_min -13
_diffrn_reflns_number 3059
_diffrn_reflns_theta_full 25.000
_diffrn_reflns_theta_max 25.000
_diffrn_reflns_theta_min 1.865
_exptl_absorpt_coefficient_mu 0.096
_exptl_absorpt_correction_T_max 0.9848
_exptl_absorpt_correction_T_min 0.9829
_exptl_absorpt_correction_type multi-scan
_exptl_absorpt_process_details
;
(SADABS; Bruker, 1998)
;
_exptl_crystal_colour colourless
_exptl_crystal_density_diffrn 1.377
_exptl_crystal_description block
_exptl_crystal_F_000 256
_exptl_crystal_size_max 0.180
_exptl_crystal_size_mid 0.160
_exptl_crystal_size_min 0.160
_refine_diff_density_max 0.335
_refine_diff_density_min -0.257
_refine_ls_extinction_method none
_refine_ls_goodness_of_fit_ref 1.074
_refine_ls_hydrogen_treatment constr
_refine_ls_matrix_type full
_refine_ls_number_parameters 165
_refine_ls_number_reflns 2026
_refine_ls_number_restraints 0
_refine_ls_restrained_S_all 1.074
_refine_ls_R_factor_all 0.0609
_refine_ls_R_factor_gt 0.0506
_refine_ls_shift/su_max 0.000
_refine_ls_shift/su_mean 0.000
_refine_ls_structure_factor_coef Fsqd
_refine_ls_weighting_details 'w=1/[\s^2^(Fo^2^)+(0.0929P)^2^+0.0624P] where P=(Fo^2^+2Fc^2^)/3'
_refine_ls_weighting_scheme calc
_refine_ls_wR_factor_gt 0.1391
_refine_ls_wR_factor_ref 0.1498
_reflns_number_gt 1644
_reflns_number_total 2026
_reflns_threshold_expression I>2\s(I)
_cod_data_source_file lh5754sup1.cif
_cod_data_source_block I
_cod_database_code 2240714
_shelx_space_group_comment
;
The symmetry employed for this shelxl refinement is uniquely defined
by the following loop, which should always be used as a source of
symmetry information in preference to the above space-group names.
They are only intended as comments.
;
_shelx_estimated_absorpt_t_min 0.983
_shelx_estimated_absorpt_t_max 0.985

loop_
_space_group_symop_operation_xyz
'x, y, z'
'-x, -y, -z'

loop_
_atom_site_type_symbol
_atom_site_label
_atom_site_fract_x
_atom_site_fract_y
_atom_site_fract_z
_atom_site_U_iso_or_equiv
_atom_site_adp_type
_atom_site_calc_flag
_atom_site_occupancy
O O1 0.21989(18) 0.72869(15) 0.55787(11) 0.0218(4) Uani d 1
O O2 0.25015(19) 0.97173(16) 0.40014(12) 0.0275(4) Uani d 1
N N1 0.3566(3) 0.5078(2) 0.18653(14) 0.0295(4) Uani d 1
N N2 0.2838(2) 0.46732(19) 0.11032(14) 0.0224(4) Uani d 1
N N3 0.2296(3) 0.4459(2) 0.02953(15) 0.0347(5) Uani d 1
C C1 0.3110(3) 0.3983(2) 0.31451(15) 0.0208(4) Uani d 1
H H1A 0.4222 0.3069 0.3361 0.025 Uiso calc 1
H H1B 0.1911 0.3354 0.3245 0.025 Uiso calc 1
C C2 0.2481(3) 0.8106(2) 0.43304(16) 0.0215(4) Uani d 1
C C3 0.2742(3) 0.6957(2) 0.35451(16) 0.0206(4) Uani d 1
H H3 0.2898 0.7488 0.2683 0.025 Uiso calc 1
C C4 0.2773(2) 0.5161(2) 0.39858(16) 0.0185(4) Uani d 1
C C5 0.2560(2) 0.2462(2) 0.58662(16) 0.0190(4) Uani d 1
H H5 0.2745 0.1667 0.5374 0.023 Uiso calc 1
C C6 0.2339(3) 0.1765(2) 0.71344(16) 0.0197(4) Uani d 1
C C7 0.2029(3) 0.2955(2) 0.78447(17) 0.0223(4) Uani d 1
H H7 0.1848 0.2496 0.8712 0.027 Uiso calc 1
C C8 0.1980(3) 0.4781(2) 0.73103(16) 0.0212(4) Uani d 1
H H8 0.1781 0.5576 0.7803 0.025 Uiso calc 1
C C9 0.2226(2) 0.5440(2) 0.60513(16) 0.0190(4) Uani d 1
C C10 0.2516(2) 0.4322(2) 0.52983(16) 0.0175(4) Uani d 1
C C11 0.2405(3) -0.0239(2) 0.77465(16) 0.0231(5) Uani d 1
H H11 0.2825 -0.0853 0.7093 0.028 Uiso calc 1
C C12 0.3913(3) -0.0852(2) 0.86437(18) 0.0292(5) Uani d 1
H H12A 0.5230 -0.0542 0.8205 0.044 Uiso calc 1
H H12B 0.3927 -0.2152 0.9012 0.044 Uiso calc 1
H H12C 0.3546 -0.0253 0.9289 0.044 Uiso calc 1
C C13 0.0355(3) -0.0808(2) 0.83985(18) 0.0286(5) Uani d 1
H H13A -0.0161 -0.0113 0.8976 0.043 Uiso calc 1
H H13B 0.0457 -0.2087 0.8844 0.043 Uiso calc 1
H H13C -0.0542 -0.0588 0.7792 0.043 Uiso calc 1

loop_
_atom_site_aniso_label
_atom_site_aniso_U_11
_atom_site_aniso_U_22
_atom_site_aniso_U_33
_atom_site_aniso_U_12
_atom_site_aniso_U_13
_atom_site_aniso_U_23
O1 0.0290(7) 0.0150(7) 0.0213(7) -0.0018(5) -0.0036(6) -0.0053(5)
O2 0.0367(8) 0.0165(7) 0.0283(8) -0.0043(6) -0.0056(6) -0.0040(6)
N1 0.0438(10) 0.0293(9) 0.0185(9) -0.0163(8) -0.0034(7) -0.0065(7)
N2 0.0261(9) 0.0182(8) 0.0198(8) -0.0039(6) -0.0012(7) -0.0014(6)
N3 0.0430(11) 0.0413(11) 0.0214(9) -0.0155(8) -0.0077(8) -0.0046(8)
C1 0.0241(9) 0.0201(9) 0.0164(9) -0.0060(7) -0.0017(7) -0.0017(7)
C2 0.0219(9) 0.0200(10) 0.0217(10) -0.0025(7) -0.0040(7) -0.0038(8)
C3 0.0210(9) 0.0211(9) 0.0187(9) -0.0045(7) -0.0032(7) -0.0031(8)
C4 0.0142(8) 0.0213(9) 0.0200(9) -0.0023(7) -0.0033(7) -0.0051(7)
C5 0.0184(9) 0.0196(9) 0.0200(9) -0.0016(7) -0.0027(7) -0.0075(8)
C6 0.0203(9) 0.0180(9) 0.0205(9) -0.0031(7) -0.0032(7) -0.0044(7)
C7 0.0238(9) 0.0243(10) 0.0181(9) -0.0041(7) -0.0030(7) -0.0042(8)
C8 0.0235(9) 0.0208(9) 0.0218(10) -0.0008(7) -0.0026(8) -0.0105(8)
C9 0.0185(9) 0.0151(9) 0.0227(10) -0.0011(7) -0.0037(7) -0.0040(7)
C10 0.0148(8) 0.0191(9) 0.0192(9) -0.0025(7) -0.0028(7) -0.0057(7)
C11 0.0298(10) 0.0193(9) 0.0189(10) -0.0029(8) -0.0013(8) -0.0046(7)
C12 0.0289(10) 0.0215(10) 0.0317(11) -0.0016(8) -0.0049(9) 0.0004(8)
C13 0.0334(11) 0.0213(10) 0.0305(11) -0.0061(8) -0.0070(9) -0.0036(8)

loop_
_atom_type_symbol
_atom_type_description
_atom_type_scat_dispersion_real
_atom_type_scat_dispersion_imag
_atom_type_scat_source
C C 0.0033 0.0016 'International Tables Vol C Tables 4.2.6.8 and 6.1.1.4'
H H 0.0000 0.0000 'International Tables Vol C Tables 4.2.6.8 and 6.1.1.4'
N N 0.0061 0.0033 'International Tables Vol C Tables 4.2.6.8 and 6.1.1.4'
O O 0.0106 0.0060 'International Tables Vol C Tables 4.2.6.8 and 6.1.1.4'

loop_
_geom_angle_atom_site_label_1
_geom_angle_atom_site_label_2
_geom_angle_atom_site_label_3
_geom_angle
C2 O1 C9 121.36(14)
N2 N1 C1 116.42(14)
N3 N2 N1 171.49(17)
N1 C1 C4 109.91(14)
N1 C1 H1A 109.7
C4 C1 H1A 109.7
N1 C1 H1B 109.7
C4 C1 H1B 109.7
H1A C1 H1B 108.2
O2 C2 O1 116.82(16)
O2 C2 C3 126.20(17)
O1 C2 C3 116.98(15)
C4 C3 C2 122.54(17)
C4 C3 H3 118.7
C2 C3 H3 118.7
C3 C4 C10 119.70(16)
C3 C4 C1 121.56(16)
C10 C4 C1 118.72(15)
C6 C5 C10 121.25(16)
C6 C5 H5 119.4
C10 C5 H5 119.4
C5 C6 C7 118.58(16)
C5 C6 C11 121.29(16)
C7 C6 C11 120.13(16)
C8 C7 C6 121.25(17)
C8 C7 H7 119.4
C6 C7 H7 119.4
C7 C8 C9 119.10(17)
C7 C8 H8 120.5
C9 C8 H8 120.5
C8 C9 O1 115.88(16)
C8 C9 C10 122.21(16)
O1 C9 C10 121.90(16)
C9 C10 C5 117.60(16)
C9 C10 C4 117.48(15)
C5 C10 C4 124.92(16)
C6 C11 C12 111.82(15)
C6 C11 C13 111.03(15)
C12 C11 C13 110.35(15)
C6 C11 H11 107.8
C12 C11 H11 107.8
C13 C11 H11 107.8
C11 C12 H12A 109.5
C11 C12 H12B 109.5
H12A C12 H12B 109.5
C11 C12 H12C 109.5
H12A C12 H12C 109.5
H12B C12 H12C 109.5
C11 C13 H13A 109.5
C11 C13 H13B 109.5
H13A C13 H13B 109.5
C11 C13 H13C 109.5
H13A C13 H13C 109.5
H13B C13 H13C 109.5

loop_
_geom_bond_atom_site_label_1
_geom_bond_atom_site_label_2
_geom_bond_distance
O1 C2 1.382(2)
O1 C9 1.386(2)
O2 C2 1.207(2)
N1 N2 1.228(2)
N1 C1 1.471(2)
N2 N3 1.133(2)
C1 C4 1.508(2)
C1 H1A 0.9900
C1 H1B 0.9900
C2 C3 1.442(3)
C3 C4 1.346(2)
C3 H3 0.9500
C4 C10 1.450(2)
C5 C6 1.391(2)
C5 C10 1.407(2)
C5 H5 0.9500
C6 C7 1.398(3)
C6 C11 1.515(2)
C7 C8 1.378(2)
C7 H7 0.9500
C8 C9 1.378(3)
C8 H8 0.9500
C9 C10 1.391(3)
C11 C12 1.531(3)
C11 C13 1.532(3)
C11 H11 1.0000
C12 H12A 0.9800
C12 H12B 0.9800
C12 H12C 0.9800
C13 H13A 0.9800
C13 H13B 0.9800
C13 H13C 0.9800

loop_
_geom_hbond_atom_site_label_D
_geom_hbond_atom_site_label_H
_geom_hbond_atom_site_label_A
_geom_hbond_site_symmetry_A
_geom_hbond_distance_DH
_geom_hbond_distance_HA
_geom_hbond_distance_DA
_geom_hbond_angle_DHA
C5 H5 O2 1_545 0.95 2.56 3.498(2) 168
C13 H13C O2 2_566 0.98 2.55 3.524(3) 172

loop_
_geom_torsion_atom_site_label_1
_geom_torsion_atom_site_label_2
_geom_torsion_atom_site_label_3
_geom_torsion_atom_site_label_4
_geom_torsion
N2 N1 C1 C4 -140.65(17)
C9 O1 C2 O2 -177.52(15)
C9 O1 C2 C3 1.9(2)
O2 C2 C3 C4 177.40(17)
O1 C2 C3 C4 -1.9(3)
C2 C3 C4 C10 0.7(3)
C2 C3 C4 C1 -178.12(15)
N1 C1 C4 C3 5.5(2)
N1 C1 C4 C10 -173.34(14)
C10 C5 C6 C7 1.3(3)
C10 C5 C6 C11 -179.43(15)
C5 C6 C7 C8 -1.3(3)
C11 C6 C7 C8 179.40(15)
C6 C7 C8 C9 0.6(3)
C7 C8 C9 O1 -178.76(14)
C7 C8 C9 C10 0.2(3)
C2 O1 C9 C8 178.30(14)
C2 O1 C9 C10 -0.6(2)
C8 C9 C10 C5 -0.2(3)
O1 C9 C10 C5 178.68(14)
C8 C9 C10 C4 -179.50(15)
O1 C9 C10 C4 -0.6(2)
C6 C5 C10 C9 -0.5(3)
C6 C5 C10 C4 178.70(15)
C3 C4 C10 C9 0.6(2)
C1 C4 C10 C9 179.43(15)
C3 C4 C10 C5 -178.67(16)
C1 C4 C10 C5 0.2(2)
C5 C6 C11 C12 126.86(18)
C7 C6 C11 C12 -53.9(2)
C5 C6 C11 C13 -109.42(19)
C7 C6 C11 C13 69.9(2)

_cod_database_fobs_code 2240714
